data_2009295
loop_
_publ_author_name
'Puliti, Raffaella'
'Mattia, Carlo Andrea'

_publ_section_title
;
 <i>ent</i>-Isocopal-12-ene-15,16-dialdehyde from <i>Spongia
 officinalis</i>
;
_journal_issue 12
_journal_name_full 'Acta Crystallographica Section C'
_journal_page_first 2160
_journal_page_last 2163
_journal_paper_doi 10.1107/S0108270199011233
_journal_volume 55
_journal_year 1999
_chemical_formula_moiety 'C20 H30 O2'
_chemical_formula_sum 'C20 H30 O2'
_chemical_formula_weight 302.46
_chemical_name_systematic
; 1,4,4a,4b,5,6,7,8,8a,9,10,10a-dodecahydro-4b,8,8,10a-tetramethyl-
1,2-phenanthrenedicarboxaldehyde
;
_space_group_IT_number 19
_symmetry_cell_setting orthorhombic
_symmetry_space_group_name_Hall 'P 2ac 2ab'
_symmetry_space_group_name_H-M 'P 21 21 21'
_cell_angle_alpha 90
_cell_angle_beta 90
_cell_angle_gamma 90
_cell_formula_units_Z 8
_cell_length_a 7.3308(12)
_cell_length_b 12.733(3)
_cell_length_c 37.471(7)
_cell_measurement_reflns_used 25
_cell_measurement_temperature 293
_cell_measurement_theta_max 30
_cell_measurement_theta_min 25
_cell_volume 3497.7(12)
_diffrn_ambient_temperature 293
_diffrn_measurement_device 'Enraf-Nonius CAD-4'
_diffrn_measurement_method '\w-\q scans as suggested by peak-shape analysis'
_diffrn_radiation_monochromator graphite
_diffrn_radiation_source monochromated
_diffrn_radiation_type CuK\a
_diffrn_radiation_wavelength 1.54056
_diffrn_reflns_av_R_equivalents 0.0000
_diffrn_reflns_limit_h_max 9
_diffrn_reflns_limit_h_min 0
_diffrn_reflns_limit_k_max 15
_diffrn_reflns_limit_k_min 0
_diffrn_reflns_limit_l_max 47
_diffrn_reflns_limit_l_min 0
_diffrn_reflns_number 4101
_diffrn_reflns_theta_max 75
_diffrn_standards_decay_% 3
_diffrn_standards_interval_time 120
_diffrn_standards_number 4
_exptl_absorpt_coefficient_mu 0.5548
_exptl_absorpt_correction_type none
_exptl_crystal_colour colourless
_exptl_crystal_density_diffrn 1.1487
_exptl_crystal_density_meas ?
_exptl_crystal_description prism
_exptl_crystal_F_000 1328.0
_exptl_crystal_size_max 0.45
_exptl_crystal_size_mid 0.23
_exptl_crystal_size_min 0.13
_refine_diff_density_max 0.15
_refine_diff_density_min -0.13
_refine_ls_abs_structure_details 'Rogers (1981)'
_refine_ls_abs_structure_Rogers 0.925(6)
_refine_ls_extinction_coef '4.4(6) x 10^-7^'
_refine_ls_extinction_method 'Stout & Jensen, (1968)'
_refine_ls_goodness_of_fit_ref 0.918
_refine_ls_hydrogen_treatment noref
_refine_ls_matrix_type full
_refine_ls_number_parameters 399
_refine_ls_number_reflns 3186
_refine_ls_R_factor_all 0.0614
_refine_ls_R_factor_gt 0.0436
_refine_ls_shift/su_max 0.0006
_refine_ls_structure_factor_coef F
_refine_ls_weighting_details 'w = 1/[\s^2^(F~o~)+(0.02F~o~)^2^+0.3] (Killean & Lawrence, 1969)'
_refine_ls_weighting_scheme calc
_refine_ls_wR_factor_ref 0.0494
_reflns_number_gt 3186
_reflns_number_total 4101
_reflns_observed_criterion I>2\s(I)
_cod_data_source_file ka1332.cif
_cod_data_source_block (I)
_cod_depositor_comments
;
 Changing the _atom_site_occupancy data item value from '.' to '1'
 for all fully occupied atom sites.

 Antanas Vaitkus,
 2017-02-10

The following automatic conversions were performed:

'_exptl_crystal_density_meas' value 'not measured' was changed to '?'
- the value is perceived as not measured.

Automatic conversion script
Id: cif_fix_values 3008 2015-01-20 13:52:24Z robertas 

The following automatic conversions were performed:

'_refine_ls_weighting_scheme' value
'1/[\s^2^(F~o~)+(0.02F~o~)^2^+0.3] (Killean & Lawrence, 1969)' was
changed to 'calc'. New tag '_refine_ls_weighting_details' was
created. The value of the new tag was set to 'w =
1/[\s^2^(F~o~)+(0.02F~o~)^2^+0.3] (Killean & Lawrence, 1969)'.

Automatic conversion script
Id: cif_fix_values 3143 2015-03-26 13:38:13Z robertas 
;
_cod_database_code 2009295

loop_
_symmetry_equiv_pos_as_xyz
x,y,z
-x+1/2,-y,z+1/2
x+1/2,-y+1/2,-z
-x,y+1/2,-z+1/2

loop_
_atom_site_aniso_label
_atom_site_aniso_U_11
_atom_site_aniso_U_22
_atom_site_aniso_U_33
_atom_site_aniso_U_12
_atom_site_aniso_U_13
_atom_site_aniso_U_23
O1A 0.0689(14) 0.1040(17) 0.1050(16) -0.0022(16) -0.0298(14) -0.0148(15)
O2A 0.117(2) 0.1112(18) 0.0704(13) 0.004(2) -0.0015(16) 0.0067(15)
C1A 0.0319(13) 0.099(2) 0.0675(17) 0.0015(16) -0.0056(14) 0.0060(18)
C2A 0.0432(15) 0.125(3) 0.0732(18) 0.002(2) -0.0134(15) 0.015(2)
C3A 0.0625(18) 0.097(2) 0.0611(17) 0.0160(19) -0.0074(16) 0.0138(17)
C4A 0.0510(15) 0.0699(17) 0.0528(14) 0.0009(17) 0.0017(14) 0.0018(14)
C5A 0.0335(12) 0.0553(14) 0.0549(13) 0.0044(13) 0.0006(12) -0.0046(13)
C6A 0.0301(12) 0.0671(16) 0.0660(16) -0.0015(14) 0.0011(12) 0.0020(15)
C7A 0.0332(12) 0.0608(15) 0.0639(15) -0.0030(13) -0.0086(12) 0.0003(14)
C8A 0.0352(12) 0.0496(13) 0.0564(14) 0.0030(13) -0.0023(12) -0.0038(12)
C9A 0.0310(12) 0.0544(14) 0.0582(14) 0.0011(13) 0.0006(12) -0.0039(12)
C10A 0.0330(12) 0.0592(14) 0.0555(14) -0.0002(13) -0.0031(12) -0.0078(13)
C11A 0.0417(14) 0.084(2) 0.0742(18) -0.0184(16) 0.0006(15) 0.0085(17)
C12A 0.0529(17) 0.0697(18) 0.0790(19) -0.0028(17) 0.0144(16) 0.0068(17)
C13A 0.0581(17) 0.0573(15) 0.0621(16) 0.0078(15) 0.0102(15) 0.0028(14)
C14A 0.0463(15) 0.0539(13) 0.0571(14) 0.0063(14) 0.0000(13) -0.0020(13)
C15A 0.0622(18) 0.0702(18) 0.0671(17) 0.0031(18) -0.0113(16) -0.0027(16)
C16A 0.081(2) 0.081(2) 0.0699(19) 0.008(2) 0.0125(19) 0.0113(18)
C17A 0.083(2) 0.075(2) 0.084(2) -0.008(2) 0.001(2) 0.0169(19)
C18A 0.070(2) 0.104(2) 0.0574(16) 0.001(2) 0.0091(17) -0.0039(18)
C19A 0.0633(18) 0.0711(18) 0.0689(17) -0.0121(18) -0.0020(17) -0.0174(16)
C20A 0.0549(16) 0.0588(15) 0.0733(18) 0.0144(15) -0.0009(16) -0.0092(15)
O1B 0.0597(14) 0.130(2) 0.128(2) 0.0074(17) -0.0064(15) 0.0408(17)
O2B 0.126(2) 0.127(2) 0.0794(15) 0.001(2) -0.0183(18) 0.0043(17)
C1B 0.0554(17) 0.0743(18) 0.0768(19) 0.0206(17) 0.0106(16) -0.0016(17)
C2B 0.067(2) 0.086(2) 0.086(2) 0.0278(19) -0.0007(19) 0.0070(19)
C3B 0.079(2) 0.077(2) 0.0715(19) 0.009(2) 0.001(2) 0.0098(17)
C4B 0.0487(15) 0.0755(18) 0.0573(15) 0.0009(16) -0.0023(14) -0.0007(15)
C5B 0.0363(12) 0.0577(15) 0.0540(14) -0.0011(13) 0.0019(12) -0.0070(13)
C6B 0.0420(14) 0.0677(17) 0.0619(15) 0.0102(15) 0.0084(13) -0.0011(15)
C7B 0.0423(14) 0.0701(18) 0.0700(17) 0.0106(15) 0.0087(14) 0.0037(16)
C8B 0.0443(13) 0.0491(13) 0.0614(15) 0.0015(13) 0.0071(13) -0.0029(13)
C9B 0.0373(12) 0.0530(13) 0.0589(14) 0.0029(13) 0.0074(13) -0.0053(13)
C10B 0.0348(12) 0.0551(14) 0.0611(15) 0.0039(12) 0.0043(12) -0.0090(13)
C11B 0.0499(15) 0.085(2) 0.0716(17) 0.0075(18) 0.0201(15) -0.0012(17)
C12B 0.0637(18) 0.0677(18) 0.0767(18) 0.0021(18) 0.0240(16) -0.0028(16)
C13B 0.079(2) 0.0523(15) 0.0598(16) -0.0048(18) 0.0133(17) -0.0032(13)
C14B 0.0559(16) 0.0488(14) 0.0662(16) -0.0064(15) 0.0031(15) 0.0045(14)
C15B 0.0659(19) 0.0787(19) 0.0709(18) 0.003(2) 0.0045(17) 0.0132(17)
C16B 0.111(3) 0.076(2) 0.0701(19) -0.005(2) 0.008(2) -0.0026(18)
C17B 0.0616(19) 0.108(3) 0.0736(19) -0.016(2) 0.0093(18) 0.013(2)
C18B 0.068(2) 0.110(3) 0.0568(17) 0.000(2) -0.0068(17) -0.0109(18)
C19B 0.0425(14) 0.081(2) 0.0787(19) -0.0093(17) -0.0026(15) -0.0108(17)
C20B 0.076(2) 0.0491(15) 0.0789(19) -0.0014(17) 0.0004(19) -0.0060(15)

loop_
_atom_site_label
_atom_site_fract_x
_atom_site_fract_y
_atom_site_fract_z
_atom_site_U_iso_or_equiv
_atom_site_thermal_displace_type
_atom_site_calc_flag
_atom_site_occupancy
_atom_site_disorder_group
_atom_site_type_symbol
O1A 0.8154(3) 0.6269(2) 0.52311(7) 0.0926(9) Uani . 1 . O
O2A 0.4523(4) 0.5569(2) 0.57351(6) 0.0995(10) Uani . 1 . O
C1A 0.1345(4) 0.6823(3) 0.39303(8) 0.0660(10) Uani . 1 . C
C2A 0.1197(4) 0.7334(3) 0.35623(9) 0.0806(12) Uani . 1 . C
C3A 0.2491(5) 0.8254(3) 0.35266(8) 0.0736(11) Uani . 1 . C
C4A 0.4519(4) 0.7951(2) 0.35870(7) 0.0579(9) Uani . 1 . C
C5A 0.4632(4) 0.7381(2) 0.39531(7) 0.0479(7) Uani . 1 . C
C6A 0.6571(4) 0.7077(2) 0.40649(8) 0.0544(8) Uani . 1 . C
C7A 0.6622(4) 0.6855(2) 0.44646(7) 0.0526(9) Uani . 1 . C
C8A 0.5316(4) 0.5989(2) 0.45833(7) 0.0471(8) Uani . 1 . C
C9A 0.3375(3) 0.6194(2) 0.44251(7) 0.0479(7) Uani . 1 . C
C10A 0.3308(4) 0.6450(2) 0.40137(7) 0.0492(8) Uani . 1 . C
C11A 0.2036(4) 0.5335(3) 0.45415(9) 0.0667(10) Uani . 1 . C
C12A 0.2143(4) 0.5128(3) 0.49318(9) 0.0672(10) Uani . 1 . C
C13A 0.3495(4) 0.5461(2) 0.51408(8) 0.0592(9) Uani . 1 . C
C14A 0.5114(4) 0.6068(2) 0.49987(7) 0.0525(8) Uani . 1 . C
C15A 0.6871(5) 0.5710(3) 0.51756(8) 0.0665(10) Uani . 1 . C
C16A 0.3365(5) 0.5268(3) 0.55225(9) 0.0772(12) Uani . 1 . C
C17A 0.5594(6) 0.8984(3) 0.36026(9) 0.0807(12) Uani . 1 . C
C18A 0.5249(5) 0.7311(3) 0.32675(8) 0.0771(12) Uani . 1 . C
C19A 0.3721(5) 0.5476(3) 0.37804(8) 0.0678(9) Uani . 1 . C
C20A 0.6092(4) 0.4896(2) 0.44876(8) 0.0623(10) Uani . 1 . C
O1B 0.4797(4) 0.1494(2) 0.40930(8) 0.1059(10) Uani . 1 . O
O2B 0.2159(4) 0.2117(3) 0.47774(7) 0.1107(12) Uani . 1 . O
C1B -0.1758(5) 0.4478(3) 0.31745(9) 0.0688(10) Uani . 1 . C
C2B -0.1955(5) 0.4982(3) 0.28054(9) 0.0793(13) Uani . 1 . C
C3B -0.0101(5) 0.5209(3) 0.26415(8) 0.0758(12) Uani . 1 . C
C4B 0.1130(4) 0.4242(3) 0.26117(8) 0.0605(10) Uani . 1 . C
C5B 0.1217(4) 0.3681(2) 0.29794(7) 0.0494(8) Uani . 1 . C
C6B 0.2439(4) 0.2716(2) 0.29924(8) 0.0572(9) Uani . 1 . C
C7B 0.2947(4) 0.2463(2) 0.33772(8) 0.0608(10) Uani . 1 . C
C8B 0.1270(4) 0.2263(2) 0.36172(7) 0.0516(8) Uani . 1 . C
C9B -0.0157(4) 0.3143(2) 0.35624(7) 0.0497(8) Uani . 1 . C
C10B -0.0644(4) 0.3450(2) 0.31678(7) 0.0503(8) Uani . 1 . C
C11B -0.1856(4) 0.2940(3) 0.37952(8) 0.0687(10) Uani . 1 . C
C12B -0.1351(5) 0.2687(3) 0.41658(9) 0.0693(11) Uani . 1 . C
C13B 0.0337(5) 0.2442(2) 0.42732(8) 0.0637(10) Uani . 1 . C
C14B 0.1921(4) 0.2356(2) 0.40149(8) 0.0570(9) Uani . 1 . C
C15B 0.3146(5) 0.1448(3) 0.41120(9) 0.0719(11) Uani . 1 . C
C16B 0.0681(6) 0.2299(3) 0.46515(9) 0.0858(14) Uani . 1 . C
C17B 0.3058(5) 0.4643(3) 0.25154(9) 0.0812(13) Uani . 1 . C
C18B 0.0512(5) 0.3527(3) 0.23020(8) 0.0784(12) Uani . 1 . C
C19B -0.1803(4) 0.2603(3) 0.29785(9) 0.0675(10) Uani . 1 . C
C20B 0.0517(5) 0.1157(2) 0.35506(9) 0.0681(11) Uani . 1 . C
H1A 0.04913 0.61913 0.39392 0.0660 Uiso calc 1 . H
H2A 0.09602 0.73570 0.41188 0.0660 Uiso calc 1 . H
H3A -0.01063 0.75927 0.35256 0.0806 Uiso calc 1 . H
H4A 0.15064 0.67895 0.33721 0.0806 Uiso calc 1 . H
H5A 0.21365 0.88092 0.37102 0.0736 Uiso calc 1 . H
H6A 0.23611 0.85588 0.32762 0.0736 Uiso calc 1 . H
H7A 0.41787 0.79613 0.41186 0.0479 Uiso calc 1 . H
H8A 0.74403 0.76791 0.40074 0.0544 Uiso calc 1 . H
H9A 0.69634 0.64211 0.39288 0.0544 Uiso calc 1 . H
H10A 0.62869 0.75278 0.45968 0.0526 Uiso calc 1 . H
H11A 0.79158 0.66363 0.45316 0.0526 Uiso calc 1 . H
H12A 0.29494 0.68860 0.45345 0.0479 Uiso calc 1 . H
H13A 0.23372 0.46594 0.44075 0.0667 Uiso calc 1 . H
H14A 0.07427 0.55668 0.44796 0.0667 Uiso calc 1 . H
H15A 0.11172 0.47056 0.50466 0.0672 Uiso calc 1 . H
H16A 0.48731 0.68365 0.50599 0.0525 Uiso calc 1 . H
H17A 0.69649 0.49432 0.52520 0.0665 Uiso calc 1 . H
H18A 0.22648 0.48646 0.56172 0.0772 Uiso calc 1 . H
H19A 0.53622 0.94051 0.33755 0.0807 Uiso calc 1 . H
H20A 0.51813 0.94095 0.38186 0.0807 Uiso calc 1 . H
H21A 0.69526 0.88237 0.36240 0.0807 Uiso calc 1 . H
H22A 0.44338 0.66732 0.32267 0.0772 Uiso calc 1 . H
H23A 0.52499 0.77697 0.30443 0.0772 Uiso calc 1 . H
H24A 0.65467 0.70672 0.33204 0.0772 Uiso calc 1 . H
H25A 0.31799 0.55817 0.35322 0.0678 Uiso calc 1 . H
H26A 0.31584 0.48260 0.38950 0.0678 Uiso calc 1 . H
H27A 0.50986 0.53790 0.37601 0.0678 Uiso calc 1 . H
H28A 0.62866 0.48488 0.42185 0.0623 Uiso calc 1 . H
H29A 0.51956 0.43284 0.45660 0.0623 Uiso calc 1 . H
H30A 0.73074 0.47887 0.46151 0.0623 Uiso calc 1 . H
H1B -0.30266 0.43170 0.32714 0.0690 Uiso calc 1 . H
H2B -0.11183 0.49981 0.33395 0.0690 Uiso calc 1 . H
H3B -0.26615 0.56684 0.28294 0.0794 Uiso calc 1 . H
H4B -0.26538 0.44819 0.26422 0.0794 Uiso calc 1 . H
H5B 0.05454 0.57543 0.27960 0.0760 Uiso calc 1 . H
H6B -0.02957 0.55077 0.23917 0.0760 Uiso calc 1 . H
H7B 0.18245 0.42569 0.31266 0.0494 Uiso calc 1 . H
H8B 0.35980 0.28579 0.28497 0.0571 Uiso calc 1 . H
H9B 0.17640 0.20924 0.28840 0.0571 Uiso calc 1 . H
H10B 0.36655 0.30789 0.34794 0.0609 Uiso calc 1 . H
H11B 0.37435 0.18057 0.33785 0.0609 Uiso calc 1 . H
H12B 0.04860 0.38079 0.36478 0.0497 Uiso calc 1 . H
H13B -0.25683 0.23250 0.36902 0.0687 Uiso calc 1 . H
H14B -0.26534 0.35955 0.37948 0.0687 Uiso calc 1 . H
H15B -0.23580 0.26982 0.43536 0.0693 Uiso calc 1 . H
H16B 0.26509 0.30357 0.40361 0.0570 Uiso calc 1 . H
H17B 0.25601 0.07643 0.41968 0.0721 Uiso calc 1 . H
H18B -0.04006 0.23547 0.48216 0.0861 Uiso calc 1 . H
H19B 0.39021 0.40182 0.24730 0.0812 Uiso calc 1 . H
H20B 0.35541 0.50870 0.27201 0.0812 Uiso calc 1 . H
H21B 0.29914 0.50879 0.22894 0.0812 Uiso calc 1 . H
H22B -0.08529 0.33847 0.23235 0.0784 Uiso calc 1 . H
H23B 0.07731 0.38900 0.20647 0.0784 Uiso calc 1 . H
H24B 0.12076 0.28339 0.23129 0.0784 Uiso calc 1 . H
H25B -0.09676 0.20285 0.28817 0.0675 Uiso calc 1 . H
H26B -0.26999 0.22829 0.31560 0.0675 Uiso calc 1 . H
H27B -0.25059 0.29364 0.27728 0.0675 Uiso calc 1 . H
H28B -0.00198 0.11181 0.32998 0.0681 Uiso calc 1 . H
H29B 0.15460 0.06221 0.35744 0.0681 Uiso calc 1 . H
H30B -0.04749 0.09948 0.37334 0.0681 Uiso calc 1 . H

loop_
_atom_type_symbol
_atom_type_description
_atom_type_scat_dispersion_real
_atom_type_scat_dispersion_imag
_atom_type_scat_source
'O ' 'Oxygen      ' 0.0492 0.0322 'Int. Tab. IV'
'C ' 'Carbon      ' 0.0181 0.0091 'Int. Tab. IV'
'H ' 'Hydrogen    ' 0.0000 0.0000 'Int. Tab. IV'

loop_
_geom_angle_atom_site_label_1
_geom_angle_atom_site_label_2
_geom_angle_atom_site_label_3
_geom_angle
_geom_angle_publ_flag
C2A C1A C10A 112.3(2) no
C2A C1A H1A 108.8(3) no
C2A C1A H2A 108.8(3) no
C10A C1A H1A 108.8(2) no
C10A C1A H2A 108.8(3) no
H1A C1A H2A 109.5(3) no
C1A C2A C3A 111.4(3) no
C1A C2A H3A 109.0(3) no
C1A C2A H4A 109.0(3) no
C3A C2A H4A 109.0(3) no
C3A C2A H3A 109.0(3) no
H3A C2A H4A 109.5(3) no
C2A C3A C4A 113.3(3) no
C2A C3A H5A 108.5(3) no
C2A C3A H6A 108.5(3) no
C4A C3A H5A 108.5(3) no
C4A C3A H6A 108.5(3) no
H5A C3A H6A 109.5(3) no
C3A C4A C5A 107.2(2) no
C3A C4A C17A 106.6(3) no
C3A C4A C18A 110.5(3) no
C5A C4A C17A 109.8(2) no
C5A C4A C18A 114.8(2) yes
C17A C4A C18A 107.7(3) no
C4A C5A C6A 114.1(2) no
C4A C5A C10A 117.0(2) yes
C4A C5A H7A 100.4(2) no
C6A C5A C10A 110.4(2) no
C6A C5A H7A 108.6(2) no
C10A C5A H7A 105.1(2) no
C5A C6A C7A 109.8(2) no
C5A C6A H8A 109.4(2) no
C5A C6A H9A 109.4(2) no
C7A C6A H8A 109.4(3) no
C7A C6A H9A 109.4(3) no
H8A C6A H9A 109.5(3) no
C6A C7A C8A 113.9(2) yes
C6A C7A H10A 108.4(2) no
C6A C7A H11A 108.4(2) no
C8A C7A H10A 108.3(2) no
C8A C7A H11A 108.3(2) no
H10A C7A H11A 109.5(3) no
C7A C8A C9A 109.8(2) no
C7A C8A C14A 107.6(2) no
C7A C8A C20A 110.6(2) no
C9A C8A C14A 106.3(2) no
C9A C8A C20A 113.5(2) yes
C14A C8A C20A 108.9(2) no
C8A C9A C10A 115.7(2) yes
C8A C9A C11A 110.8(2) no
C8A C9A H12A 105.7(2) no
C10A C9A C11A 113.9(2) no
C10A C9A H12A 101.8(2) no
C11A C9A H12A 107.8(2) no
C1A C10A C5A 108.6(2) no
C1A C10A C9A 106.8(2) no
C1A C10A C19A 108.3(2) no
C5A C10A C9A 106.4(2) no
C5A C10A C19A 114.1(2) yes
C9A C10A C19A 112.4(2) no
C9A C11A C12A 111.8(3) no
C9A C11A H13A 108.9(3) no
C9A C11A H14A 108.9(3) no
C12A C11A H13A 108.9(3) no
C12A C11A H14A 108.9(3) no
H13A C11A H14A 109.5(3) no
C11A C12A C13A 124.1(3) yes
C11A C12A H15A 117.9(3) no
C13A C12A H15A 117.9(3) no
C12A C13A C14A 122.6(3) yes
C12A C13A C16A 118.4(3) no
C14A C13A C16A 118.9(3) no
C8A C14A C13A 113.0(2) no
C8A C14A C15A 109.5(2) no
C8A C14A H16A 107.6(2) no
C13A C14A C15A 111.0(3) no
C13A C14A H16A 106.0(2) no
C15A C14A H16A 109.7(3) no
O1A C15A C14A 124.3(3) yes
O1A C15A H17A 117.8(3) no
C14A C15A H17A 117.8(3) no
O2A C16A C13A 122.8(3) yes
O2A C16A H18A 118.6(4) no
C13A C16A H18A 118.6(3) no
C4A C17A H19A 109.5(3) no
C4A C17A H20A 109.5(3) no
C4A C17A H21A 109.5(3) no
H19A C17A H20A 109.5(3) no
H19A C17A H21A 109.5(3) no
H20A C17A H21A 109.5(4) no
C4A C18A H22A 109.5(3) no
C4A C18A H23A 109.5(3) no
C4A C18A H24A 109.5(3) no
H22A C18A H23A 109.5(3) no
H22A C18A H24A 109.5(3) no
H23A C18A H24A 109.5(3) no
C10A C19A H25A 109.5(3) no
C10A C19A H26A 109.5(3) no
C10A C19A H27A 109.5(3) no
H25A C19A H26A 109.5(3) no
H25A C19A H27A 109.5(3) no
H26A C19A H27A 109.5(3) no
C8A C20A H28A 109.5(3) no
C8A C20A H29A 109.5(3) no
C8A C20A H30A 109.5(3) no
H28A C20A H29A 109.5(3) no
H28A C20A H30A 109.5(3) no
H29A C20A H30A 109.5(3) no
C2B C1B C10B 113.0(3) no
C2B C1B H1B 108.6(3) no
C2B C1B H2B 108.5(3) no
C10B C1B H1B 108.6(3) no
C10B C1B H2B 108.5(3) no
H1B C1B H2B 109.5(3) no
C1B C2B C3B 111.1(3) no
C1B C2B H3B 109.1(3) no
C1B C2B H4B 109.0(3) no
C3B C2B H3B 109.1(3) no
C3B C2B H4B 109.0(3) no
H3B C2B H4B 109.4(3) no
C2B C3B C4B 113.8(3) no
C2B C3B H5B 108.4(3) no
C2B C3B H6B 108.5(3) no
C4B C3B H5B 108.3(3) no
C4B C3B H6B 108.4(3) no
H5B C3B H6B 109.4(3) no
C3B C4B C5B 109.3(3) no
C3B C4B C17B 106.9(3) no
C3B C4B C18B 110.9(3) no
C5B C4B C17B 108.7(3) no
C5B C4B C18B 114.1(2) yes
C17B C4B C18B 106.7(3) no
C4B C5B C6B 115.1(2) no
C4B C5B C10B 116.8(2) yes
C4B C5B H7B 99.6(2) no
C6B C5B C10B 110.3(2) no
C6B C5B H7B 107.8(2) no
C10B C5B H7B 105.8(2) no
C5B C6B C7B 110.2(2) no
C5B C6B H8B 109.3(2) no
C5B C6B H9B 109.3(3) no
C7B C6B H8B 109.3(3) no
C7B C6B H9B 109.3(3) no
H8B C6B H9B 109.5(3) no
C6B C7B C8B 113.1(2) yes
C6B C7B H10B 108.6(3) no
C6B C7B H11B 108.5(3) no
C8B C7B H10B 108.6(3) no
C8B C7B H11B 108.5(3) no
H10B C7B H11B 109.5(3) no
C7B C8B C9B 110.0(2) no
C7B C8B C14B 107.4(2) no
C7B C8B C20B 110.1(2) no
C9B C8B C14B 106.1(2) no
C9B C8B C20B 113.6(2) yes
C14B C8B C20B 109.4(2) no
C8B C9B C10B 117.3(2) yes
C8B C9B C11B 110.4(2) no
C8B C9B H12B 104.3(2) no
C10B C9B C11B 113.0(2) no
C10B C9B H12B 101.2(2) no
C11B C9B H12B 109.6(2) no
C1B C10B C5B 108.0(2) no
C1B C10B C9B 108.4(2) no
C1B C10B C19B 108.0(2) no
C5B C10B C9B 105.9(2) no
C5B C10B C19B 113.8(2) yes
C9B C10B C19B 112.6(2) no
C9B C11B C12B 111.5(3) no
C9B C11B H13B 108.9(3) no
C9B C11B H14B 109.0(3) no
C12B C11B H13B 108.9(3) no
C12B C11B H14B 108.9(3) no
H13B C11B H14B 109.5(3) no
C11B C12B C13B 124.5(3) yes
C11B C12B H15B 117.7(3) no
C13B C12B H15B 117.7(3) no
C12B C13B C14B 122.2(3) yes
C12B C13B C16B 118.9(3) no
C14B C13B C16B 118.8(3) no
C8B C14B C13B 112.3(2) no
C8B C14B C15B 110.7(2) no
C8B C14B H16B 107.3(2) no
C13B C14B C15B 110.9(3) no
C13B C14B H16B 106.9(3) no
C15B C14B H16B 108.6(3) no
O1B C15B C14B 122.8(3) yes
O1B C15B H17B 118.6(3) no
C14B C15B H17B 118.6(3) no
O2B C16B C13B 124.3(3) yes
O2B C16B H18B 117.9(4) no
C13B C16B H18B 117.8(3) no
C4B C17B H19B 109.5(3) no
C4B C17B H20B 109.5(3) no
C4B C17B H21B 109.5(3) no
H19B C17B H20B 109.5(4) no
H19B C17B H21B 109.4(4) no
H20B C17B H21B 109.5(3) no
C4B C18B H22B 109.5(3) no
C4B C18B H23B 109.5(3) no
C4B C18B H24B 109.5(3) no
H22B C18B H23B 109.5(3) no
H22B C18B H24B 109.5(3) no
H23B C18B H24B 109.4(3) no
C10B C19B H25B 109.5(3) no
C10B C19B H26B 109.5(3) no
C10B C19B H27B 109.5(3) no
H25B C19B H26B 109.4(3) no
H25B C19B H27B 109.5(3) no
H26B C19B H27B 109.5(3) no
C8B C20B H28B 109.5(3) no
C8B C20B H29B 109.5(3) no
C8B C20B H30B 109.5(3) no
H28B C20B H29B 109.5(3) no
H28B C20B H30B 109.5(3) no
H29B C20B H30B 109.5(3) no

loop_
_geom_bond_atom_site_label_1
_geom_bond_atom_site_label_2
_geom_bond_site_symmetry_2
_geom_bond_distance
_geom_bond_publ_flag
O1A C15A . 1.197(4) yes
O2A C16A . 1.225(5) yes
C1A C2A . 1.528(5) no
C1A C10A . 1.547(4) no
C2A C3A . 1.513(5) no
C3A C4A . 1.553(5) no
C4A C5A . 1.555(4) yes
C4A C17A . 1.534(5) no
C4A C18A . 1.544(4) no
C5A C6A . 1.532(4) no
C5A C10A . 1.549(4) yes
C6A C7A . 1.525(4) no
C7A C8A . 1.527(4) no
C8A C9A . 1.564(4) yes
C8A C14A . 1.567(4) yes
C8A C20A . 1.546(4) no
C9A C10A . 1.576(4) yes
C9A C11A . 1.533(4) no
C10A C19A . 1.547(4) no
C11A C12A . 1.488(5) yes
C12A C13A . 1.332(5) yes
C13A C14A . 1.514(4) yes
C13A C16A . 1.454(5) yes
C14A C15A . 1.519(4) yes
O1B C15B . 1.214(4) yes
O2B C16B . 1.204(5) yes
C1B C2B . 1.532(5) no
C1B C10B . 1.543(4) no
C2B C3B . 1.519(5) no
C3B C4B . 1.531(5) no
C4B C5B . 1.553(4) yes
C4B C17B . 1.546(5) no
C4B C18B . 1.543(5) no
C5B C6B . 1.521(4) no
C5B C10B . 1.564(4) yes
C6B C7B . 1.523(4) no
C7B C8B . 1.544(4) no
C8B C9B . 1.546(4) yes
C8B C14B . 1.569(4) yes
C8B C20B . 1.533(4) no
C9B C10B . 1.570(4) yes
C9B C11B . 1.543(4) no
C10B C19B . 1.546(4) no
C11B C12B . 1.473(5) yes
C12B C13B . 1.338(5) yes
C13B C14B . 1.515(5) yes
C13B C16B . 1.452(5) yes
C14B C15B . 1.508(5) yes

loop_
_geom_contact_atom_site_label_1
_geom_contact_atom_site_label_2
_geom_contact_distance
_geom_contact_site_symmetry_2
_geom_contact_publ_flag
O1A O2A 3.383(4) . no
O1A C7A 3.173(4) . no
O1A C8A 3.217(4) . no
O1A C13A 3.583(4) . no
O2A C12A 3.524(4) . no
O2A C14A 2.865(4) . no
C1A C4A 3.022(4) . no
C1A C11A 3.016(5) . no
C2A C5A 2.913(4) . no
C2A C18A 3.169(5) . no
C2A C19A 3.113(5) . no
C3A C10A 2.994(5) . no
C4A C19A 3.286(5) . no
C5A C8A 2.995(4) . no
C6A C9A 2.928(4) . no
C6A C17A 3.067(5) . no
C6A C18A 3.155(4) . no
C6A C19A 3.107(4) . no
C6A C20A 3.216(4) . no
C7A C10A 3.003(4) . no
C7A C15A 3.042(4) . no
C8A C12A 2.883(4) . no
C8A C19A 3.293(4) . no
C9A C13A 2.841(4) . no
C10A C18A 3.323(4) . no
C10A C20A 3.352(4) . no
C11A C14A 2.983(4) . no
C11A C19A 3.113(5) . no
C11A C20A 3.032(4) . no
C12A C20A 3.352(5) . no
C13A C20A 3.184(4) . no
C15A C16A 2.935(5) . no
C15A C20A 2.837(4) . no
C18A C19A 3.226(5) . no
C19A C20A 3.254(4) . no
O1B O2B 3.309(4) . no
O1B C7B 3.249(4) . no
O1B C8B 3.290(4) . no
O1B C13B 3.550(4) . no
O2B C12B 3.521(5) . no
O2B C14B 2.878(4) . no
C1B C4B 3.003(5) . no
C1B C11B 3.041(5) . no
C2B C5B 2.929(5) . no
C2B C18B 3.203(5) . no
C2B C19B 3.101(5) . no
C3B C10B 3.011(4) . no
C4B C19B 3.297(5) . no
C5B C8B 2.995(4) . no
C6B C9B 2.912(4) . no
C6B C17B 3.069(5) . no
C6B C18B 3.123(4) . no
C6B C19B 3.114(4) . no
C6B C20B 3.210(4) . no
C7B C10B 3.020(4) . no
C7B C15B 3.045(5) . no
C8B C12B 2.865(4) . no
C8B C19B 3.315(4) . no
C9B C13B 2.832(4) . no
C10B C18B 3.355(4) . no
C10B C20B 3.362(4) . no
C11B C14B 2.983(4) . no
C11B C19B 3.091(5) . no
C11B C20B 3.003(5) . no
C12B C20B 3.314(5) . no
C13B C20B 3.166(4) . no
C15B C16B 2.920(5) . no
C15B C20B 2.876(5) . no
C18B C19B 3.270(5) . no
C19B C20B 3.298(5) . no
O1A C9A 3.482(4) 3_566 no
O1A C12A 3.453(4) 1_655 no
O2A C20B 3.539(4) 3_556 no
C1A C6A 3.551(4) 1_455 no
C20A C12B 3.589(5) 1_655 no
O1B C11B 3.264(4) 1_655 no
O1B C12B 3.218(4) 1_655 no
O2B C16B 3.435(5) 3_556 no

loop_
_geom_torsion_atom_site_label_1
_geom_torsion_atom_site_label_2
_geom_torsion_atom_site_label_3
_geom_torsion_atom_site_label_4
_geom_torsion
_geom_torsion_publ_flag
C10A C1A C2A C3A -57.3(4) no
C10A C1A C2A H3A -177.6(3) no
C10A C1A C2A H4A 63.0(4) no
H1A C1A C2A C3A -177.7(3) no
H1A C1A C2A H3A 62.0(4) no
H1A C1A C2A H4A -57.4(4) no
H2A C1A C2A C3A 63.1(4) no
H2A C1A C2A H3A -57.2(4) no
H2A C1A C2A H4A -176.6(3) no
C2A C1A C10A C5A 52.5(3) no
C2A C1A C10A C9A 166.9(2) no
C2A C1A C10A C19A -71.8(3) no
H1A C1A C10A C5A 172.9(2) no
H1A C1A C10A C9A -72.7(3) no
H1A C1A C10A C19A 48.6(3) no
H2A C1A C10A C5A -67.9(3) no
H2A C1A C10A C9A 46.5(3) no
H2A C1A C10A C19A 167.7(3) no
C1A C2A C3A C4A 58.3(4) no
C1A C2A C3A H5A -62.2(4) no
C1A C2A C3A H6A 178.9(3) no
H3A C2A C3A C4A 178.6(3) no
H3A C2A C3A H5A 58.1(4) no
H3A C2A C3A H6A -60.8(4) no
H4A C2A C3A C4A -62.0(4) no
H4A C2A C3A H5A 177.5(3) no
H4A C2A C3A H6A 58.6(4) no
C2A C3A C4A C5A -53.4(3) no
C2A C3A C4A C17A -171.0(3) no
C2A C3A C4A C18A 72.3(3) no
H5A C3A C4A C5A 67.1(3) no
H5A C3A C4A C17A -50.4(4) no
H5A C3A C4A C18A -167.1(3) no
H6A C3A C4A C5A -174.0(3) no
H6A C3A C4A C17A 68.5(3) no
H6A C3A C4A C18A -48.2(4) no
C3A C4A C5A C6A -176.9(2) no
C3A C4A C5A C10A 52.1(3) no
C3A C4A C5A H7A -60.9(3) no
C17A C4A C5A C6A -61.5(3) no
C17A C4A C5A C10A 167.5(2) no
C17A C4A C5A H7A 54.5(3) no
C18A C4A C5A C6A 60.0(3) no
C18A C4A C5A C10A -71.0(3) no
C18A C4A C5A H7A 175.9(2) no
C3A C4A C17A H19A -55.9(4) no
C3A C4A C17A H20A 64.1(4) no
C3A C4A C17A H21A -175.9(3) no
C5A C4A C17A H19A -171.7(3) no
C5A C4A C17A H20A -51.7(4) no
C5A C4A C17A H21A 68.3(4) no
C18A C4A C17A H19A 62.7(4) no
C18A C4A C17A H20A -177.4(3) no
C18A C4A C17A H21A -57.3(4) no
C3A C4A C18A H22A -55.4(4) no
C3A C4A C18A H23A 64.7(4) no
C3A C4A C18A H24A -175.3(3) no
C5A C4A C18A H22A 66.0(4) no
C5A C4A C18A H23A -174.0(3) no
C5A C4A C18A H24A -54.0(4) no
C17A C4A C18A H22A -171.4(3) no
C17A C4A C18A H23A -51.3(4) no
C17A C4A C18A H24A 68.7(4) no
C4A C5A C6A C7A 162.0(2) no
C4A C5A C6A H8A 42.0(3) no
C4A C5A C6A H9A -78.0(3) no
C10A C5A C6A C7A -63.9(3) no
C10A C5A C6A H8A 176.1(2) no
C10A C5A C6A H9A 56.2(3) no
H7A C5A C6A C7A 50.9(3) no
H7A C5A C6A H8A -69.1(3) no
H7A C5A C6A H9A 170.9(2) no
C4A C5A C10A C1A -52.4(3) no
C4A C5A C10A C9A -167.1(2) no
C4A C5A C10A C19A 68.5(3) no
C6A C5A C10A C1A 174.9(2) yes
C6A C5A C10A C9A 60.2(3) no
C6A C5A C10A C19A -64.3(3) no
H7A C5A C10A C1A 58.0(3) no
H7A C5A C10A C9A -56.7(3) no
H7A C5A C10A C19A 178.8(2) no
C5A C6A C7A C8A 57.9(3) no
C5A C6A C7A H10A -62.7(3) no
C5A C6A C7A H11A 178.6(2) no
H8A C6A C7A C8A 178.0(2) no
H8A C6A C7A H10A 57.3(3) no
H8A C6A C7A H11A -61.4(3) no
H9A C6A C7A C8A -62.1(3) no
H9A C6A C7A H10A 177.2(2) no
H9A C6A C7A H11A 58.5(3) no
C6A C7A C8A C9A -49.1(3) no
C6A C7A C8A C14A -164.3(2) no
C6A C7A C8A C20A 76.9(3) no
H10A C7A C8A C9A 71.6(3) no
H10A C7A C8A C14A -43.7(3) no
H10A C7A C8A C20A -162.4(2) no
H11A C7A C8A C9A -169.8(2) no
H11A C7A C8A C14A 75.0(3) no
H11A C7A C8A C20A -43.8(3) no
C7A C8A C9A C10A 48.5(3) no
C7A C8A C9A C11A -179.9(2) yes
C7A C8A C9A H12A -63.3(3) no
C14A C8A C9A C10A 164.6(2) no
C14A C8A C9A C11A -63.8(3) yes
C14A C8A C9A H12A 52.7(3) no
C20A C8A C9A C10A -75.8(3) no
C20A C8A C9A C11A 55.8(3) no
C20A C8A C9A H12A 172.3(2) no
C7A C8A C14A C13A 164.5(2) no
C7A C8A C14A C15A -71.3(3) no
C7A C8A C14A H16A 47.9(3) no
C9A C8A C14A C13A 46.9(3) no
C9A C8A C14A C15A 171.2(2) no
C9A C8A C14A H16A -69.7(3) no
C20A C8A C14A C13A -75.7(3) no
C20A C8A C14A C15A 48.6(3) no
C20A C8A C14A H16A 167.7(2) no
C7A C8A C20A H28A -59.3(3) no
C7A C8A C20A H29A -179.3(2) no
C7A C8A C20A H30A 60.7(3) no
C9A C8A C20A H28A 64.6(3) no
C9A C8A C20A H29A -55.4(3) no
C9A C8A C20A H30A -175.4(2) no
C14A C8A C20A H28A -177.3(2) no
C14A C8A C20A H29A 62.7(3) no
C14A C8A C20A H30A -57.3(3) no
C8A C9A C10A C1A -169.8(2) no
C8A C9A C10A C5A -54.0(3) no
C8A C9A C10A C19A 71.6(3) no
C11A C9A C10A C1A 60.1(3) no
C11A C9A C10A C5A 175.9(2) no
C11A C9A C10A C19A -58.6(3) no
H12A C9A C10A C1A -55.7(3) no
H12A C9A C10A C5A 60.1(3) no
H12A C9A C10A C19A -174.4(2) no
C8A C9A C11A C12A 47.9(3) no
C8A C9A C11A H13A -72.5(3) no
C8A C9A C11A H14A 168.2(2) no
C10A C9A C11A C12A -179.6(2) no
C10A C9A C11A H13A 60.0(3) no
C10A C9A C11A H14A -59.2(3) no
H12A C9A C11A C12A -67.3(3) no
H12A C9A C11A H13A 172.3(3) no
H12A C9A C11A H14A 53.0(3) no
C1A C10A C19A H25A 39.4(3) no
C1A C10A C19A H26A -80.6(3) no
C1A C10A C19A H27A 159.4(3) no
C5A C10A C19A H25A -81.6(3) no
C5A C10A C19A H26A 158.4(3) no
C5A C10A C19A H27A 38.4(4) no
C9A C10A C19A H25A 157.3(3) no
C9A C10A C19A H26A 37.3(3) no
C9A C10A C19A H27A -82.8(3) no
C9A C11A C12A C13A -14.4(5) no
C9A C11A C12A H15A 165.6(3) no
H13A C11A C12A C13A 105.9(4) no
H13A C11A C12A H15A -74.1(4) no
H14A C11A C12A C13A -134.8(3) no
H14A C11A C12A H15A 45.2(4) no
C11A C12A C13A C14A -1.7(5) no
C11A C12A C13A C16A 175.7(3) no
H15A C12A C13A C14A 178.3(3) no
H15A C12A C13A C16A -4.3(5) no
C12A C13A C14A C8A -16.2(4) no
C12A C13A C14A C15A -139.6(3) no
C12A C13A C14A H16A 101.4(3) no
C16A C13A C14A C8A 166.4(3) no
C16A C13A C14A C15A 43.0(4) yes
C16A C13A C14A H16A -76.0(3) no
C12A C13A C16A O2A -178.1(3) yes
C12A C13A C16A H18A 1.9(5) no
C14A C13A C16A O2A -0.6(5) no
C14A C13A C16A H18A 179.4(3) no
C8A C14A C15A O1A 86.2(4) yes
C8A C14A C15A H17A -93.7(3) no
C13A C14A C15A O1A -148.4(3) no
C13A C14A C15A H17A 31.7(4) no
H16A C14A C15A O1A -31.6(4) no
H16A C14A C15A H17A 148.4(3) no
C10B C1B C2B C3B -57.6(4) no
C10B C1B C2B H3B -178.0(3) no
C10B C1B C2B H4B 62.5(4) no
H1B C1B C2B C3B -178.2(3) no
H1B C1B C2B H3B 61.4(4) no
H1B C1B C2B H4B -58.0(4) no
H2B C1B C2B C3B 62.8(4) no
H2B C1B C2B H3B -57.5(4) no
H2B C1B C2B H4B -177.0(3) no
C2B C1B C10B C5B 53.1(3) no
C2B C1B C10B C9B 167.4(3) no
C2B C1B C10B C19B -70.4(3) no
H1B C1B C10B C5B 173.7(3) no
H1B C1B C10B C9B -72.0(3) no
H1B C1B C10B C19B 50.2(3) no
H2B C1B C10B C5B -67.3(3) no
H2B C1B C10B C9B 47.0(3) no
H2B C1B C10B C19B 169.2(3) no
C1B C2B C3B C4B 56.4(4) no
C1B C2B C3B H5B -64.3(4) no
C1B C2B C3B H6B 177.1(3) no
H3B C2B C3B C4B 176.7(3) no
H3B C2B C3B H5B 56.1(4) no
H3B C2B C3B H6B -62.6(4) no
H4B C2B C3B C4B -63.8(4) no
H4B C2B C3B H5B 175.6(3) no
H4B C2B C3B H6B 56.8(4) no
C2B C3B C4B C5B -51.1(4) no
C2B C3B C4B C17B -168.6(3) no
C2B C3B C4B C18B 75.5(4) no
H5B C3B C4B C5B 69.5(3) no
H5B C3B C4B C17B -48.0(4) no
H5B C3B C4B C18B -163.9(3) no
H6B C3B C4B C5B -171.9(3) no
H6B C3B C4B C17B 70.7(4) no
H6B C3B C4B C18B -45.3(4) no
C3B C4B C5B C6B -178.5(3) no
C3B C4B C5B C10B 49.8(3) no
C3B C4B C5B H7B -63.5(3) no
C17B C4B C5B C6B -62.2(3) no
C17B C4B C5B C10B 166.1(3) no
C17B C4B C5B H7B 52.8(3) no
C18B C4B C5B C6B 56.8(3) no
C18B C4B C5B C10B -75.0(3) no
C18B C4B C5B H7B 171.8(3) no
C3B C4B C17B H19B -175.4(3) no
C3B C4B C17B H20B 64.5(4) no
C3B C4B C17B H21B -55.5(4) no
C5B C4B C17B H19B 66.7(4) no
C5B C4B C17B H20B -53.3(4) no
C5B C4B C17B H21B -173.3(3) no
C18B C4B C17B H19B -56.8(4) no
C18B C4B C17B H20B -176.8(3) no
C18B C4B C17B H21B 63.2(4) no
C3B C4B C18B H22B -50.5(4) no
C3B C4B C18B H23B 69.5(4) no
C3B C4B C18B H24B -170.6(3) no
C5B C4B C18B H22B 73.3(4) no
C5B C4B C18B H23B -166.7(3) no
C5B C4B C18B H24B -46.7(4) no
C17B C4B C18B H22B -166.6(3) no
C17B C4B C18B H23B -46.6(4) no
C17B C4B C18B H24B 73.4(4) no
C4B C5B C6B C7B 160.4(2) no
C4B C5B C6B H8B 40.2(3) no
C4B C5B C6B H9B -79.5(3) no
C10B C5B C6B C7B -64.9(3) no
C10B C5B C6B H8B 175.0(2) no
C10B C5B C6B H9B 55.2(3) no
H7B C5B C6B C7B 50.2(3) no
H7B C5B C6B H8B -69.9(3) no
H7B C5B C6B H9B 170.3(2) no
C4B C5B C10B C1B -50.8(3) no
C4B C5B C10B C9B -166.7(2) no
C4B C5B C10B C19B 69.2(3) no
C6B C5B C10B C1B 175.3(2) yes
C6B C5B C10B C9B 59.3(3) no
C6B C5B C10B C19B -64.8(3) no
H7B C5B C10B C1B 59.0(3) no
H7B C5B C10B C9B -57.0(3) no
H7B C5B C10B C19B 178.9(2) no
C5B C6B C7B C8B 58.4(3) no
C5B C6B C7B H10B -62.2(3) no
C5B C6B C7B H11B 178.9(2) no
H8B C6B C7B C8B 178.5(2) no
H8B C6B C7B H10B 57.9(3) no
H8B C6B C7B H11B -61.0(3) no
H9B C6B C7B C8B -61.7(3) no
H9B C6B C7B H10B 177.7(3) no
H9B C6B C7B H11B 58.8(3) no
C6B C7B C8B C9B -48.1(3) no
C6B C7B C8B C14B -163.1(2) no
C6B C7B C8B C20B 77.9(3) no
H10B C7B C8B C9B 72.6(3) no
H10B C7B C8B C14B -42.5(3) no
H10B C7B C8B C20B -161.5(3) no
H11B C7B C8B C9B -168.5(2) no
H11B C7B C8B C14B 76.4(3) no
H11B C7B C8B C20B -42.6(3) no
C7B C8B C9B C10B 47.4(3) no
C7B C8B C9B C11B 178.8(2) yes
C7B C8B C9B H12B -63.5(3) no
C14B C8B C9B C10B 163.2(2) no
C14B C8B C9B C11B -65.3(3) yes
C14B C8B C9B H12B 52.3(3) no
C20B C8B C9B C10B -76.5(3) no
C20B C8B C9B C11B 55.0(3) no
C20B C8B C9B H12B 172.6(2) no
C7B C8B C14B C13B 165.9(2) no
C7B C8B C14B C15B -69.5(3) no
C7B C8B C14B H16B 48.8(3) no
C9B C8B C14B C13B 48.3(3) no
C9B C8B C14B C15B 172.9(2) no
C9B C8B C14B H16B -68.8(3) no
C20B C8B C14B C13B -74.6(3) no
C20B C8B C14B C15B 49.9(3) no
C20B C8B C14B H16B 168.3(2) no
C7B C8B C20B H28B -67.7(3) no
C7B C8B C20B H29B 52.3(3) no
C7B C8B C20B H30B 172.3(3) no
C9B C8B C20B H28B 56.1(4) no
C9B C8B C20B H29B 176.1(3) no
C9B C8B C20B H30B -63.9(3) no
C14B C8B C20B H28B 174.5(3) no
C14B C8B C20B H29B -65.5(3) no
C14B C8B C20B H30B 54.5(3) no
C8B C9B C10B C1B -168.3(2) no
C8B C9B C10B C5B -52.6(3) no
C8B C9B C10B C19B 72.3(3) no
C11B C9B C10B C1B 61.5(3) no
C11B C9B C10B C5B 177.2(2) no
C11B C9B C10B C19B -57.9(3) no
H12B C9B C10B C1B -55.6(3) no
H12B C9B C10B C5B 60.1(3) no
H12B C9B C10B C19B -175.0(2) no
C8B C9B C11B C12B 48.1(3) no
C8B C9B C11B H13B -72.2(3) no
C8B C9B C11B H14B 168.4(2) no
C10B C9B C11B C12B -178.2(2) no
C10B C9B C11B H13B 61.5(3) no
C10B C9B C11B H14B -57.9(3) no
H12B C9B C11B C12B -66.2(3) no
H12B C9B C11B H13B 173.5(3) no
H12B C9B C11B H14B 54.1(3) no
C1B C10B C19B H25B 157.5(3) no
C1B C10B C19B H26B -82.5(3) no
C1B C10B C19B H27B 37.5(3) no
C5B C10B C19B H25B 37.5(4) no
C5B C10B C19B H26B 157.5(3) no
C5B C10B C19B H27B -82.5(3) no
C9B C10B C19B H25B -82.9(3) no
C9B C10B C19B H26B 37.1(4) no
C9B C10B C19B H27B 157.1(3) no
C9B C11B C12B C13B -13.3(5) no
C9B C11B C12B H15B 166.7(3) no
H13B C11B C12B C13B 106.9(4) no
H13B C11B C12B H15B -73.0(4) no
H14B C11B C12B C13B -133.6(3) no
H14B C11B C12B H15B 46.4(4) no
C11B C12B C13B C14B -2.6(5) no
C11B C12B C13B C16B 174.7(3) no
H15B C12B C13B C14B 177.3(3) no
H15B C12B C13B C16B -5.4(5) no
C12B C13B C14B C8B -16.3(4) no
C12B C13B C14B C15B -140.6(3) no
C12B C13B C14B H16B 101.1(4) no
C16B C13B C14B C8B 166.5(3) no
C16B C13B C14B C15B 42.1(4) yes
C16B C13B C14B H16B -76.2(4) no
C12B C13B C16B O2B -177.1(4) yes
C12B C13B C16B H18B 3.0(5) no
C14B C13B C16B O2B 0.3(6) no
C14B C13B C16B H18B -179.6(3) no
C8B C14B C15B O1B 94.4(4) yes
C8B C14B C15B H17B -85.5(4) no
C13B C14B C15B O1B -140.3(3) no
C13B C14B C15B H17B 39.8(4) no
H16B C14B C15B O1B -23.1(5) no
H16B C14B C15B H17B 157.0(3) no

loop_
_cod_related_entry_id
_cod_related_entry_database
_cod_related_entry_code
1 ChemSpider 139428
